data_7131328
loop_
_publ_author_name
'Joven-Sancho, Daniel'
'Demonti, Luca'
'Mart&#xed;n, Antonio'
'Saffon-Merceron, Nathalie'
'Nebra, Noel'
'Baya, Miguel'
'Menj&#xf3;n, Babil'

_publ_section_title
;
 Electrophilicity of neutral square-planar organosilver(III) compounds.
;
_journal_issue 28
_journal_name_full 'Chemical communications (Cambridge, England)'
_journal_page_first 4166
_journal_page_last 4168
_journal_paper_doi 10.1039/d3cc00493g
_journal_volume 59
_journal_year 2023
_chemical_formula_moiety 'C5 H3 Ag F9 N'
_chemical_formula_sum 'C5 H3 Ag F9 N'
_chemical_formula_weight 355.95
_space_group_crystal_system monoclinic
_space_group_IT_number 14
_space_group_name_Hall '-P 2yn'
_space_group_name_H-M_alt 'P 1 21/n 1'
_atom_sites_solution_hydrogens geom
_audit_creation_method SHELXL-2014/7
_audit_update_record
;
2022-12-16 deposited with the CCDC.	2023-02-22 downloaded from the CCDC.
;
_cell_angle_alpha 90
_cell_angle_beta 101.6448(19)
_cell_angle_gamma 90
_cell_formula_units_Z 4
_cell_length_a 7.92736(15)
_cell_length_b 6.85921(13)
_cell_length_c 17.8681(4)
_cell_measurement_reflns_used 10677
_cell_measurement_temperature 100(2)
_cell_measurement_theta_max 28.2110
_cell_measurement_theta_min 3.0340
_cell_volume 951.59(3)
_computing_cell_refinement 'CrysAlisPro 1.171.39.44a (Rigaku OD, 2018)'
_computing_data_collection 'CrysAlisPro 1.171.39.44a (Rigaku OD, 2018)'
_computing_data_reduction 'CrysAlisPro 1.171.39.44a (Rigaku OD, 2018)'
_computing_structure_refinement 'SHELXL-2014/7 (Sheldrick, 2014)'
_diffrn_ambient_temperature 100(2)
_diffrn_detector_area_resol_mean 16.0655
_diffrn_measured_fraction_theta_full 0.999
_diffrn_measured_fraction_theta_max 0.926
_diffrn_measurement_device_type 'Xcalibur, Sapphire3'
_diffrn_measurement_method '\w scans'
_diffrn_radiation_type MoK\a
_diffrn_radiation_wavelength 0.71073
_diffrn_reflns_av_R_equivalents 0.0240
_diffrn_reflns_av_unetI/netI 0.0123
_diffrn_reflns_Laue_measured_fraction_full 0.999
_diffrn_reflns_Laue_measured_fraction_max 0.926
_diffrn_reflns_limit_h_max 10
_diffrn_reflns_limit_h_min -10
_diffrn_reflns_limit_k_max 9
_diffrn_reflns_limit_k_min -8
_diffrn_reflns_limit_l_max 23
_diffrn_reflns_limit_l_min -22
_diffrn_reflns_number 17583
_diffrn_reflns_point_group_measured_fraction_full 0.999
_diffrn_reflns_point_group_measured_fraction_max 0.926
_diffrn_reflns_theta_full 25.242
_diffrn_reflns_theta_max 28.333
_diffrn_reflns_theta_min 3.078
_diffrn_source 'fine-focus sealed X-ray tube'
_exptl_absorpt_coefficient_mu 2.229
_exptl_absorpt_correction_T_max 1.00000
_exptl_absorpt_correction_T_min 0.57570
_exptl_absorpt_correction_type multi-scan
_exptl_absorpt_process_details
;
CrysAlisPro 1.171.39.44a (Rigaku Oxford Diffraction, 2018)
Empirical absorption correction using spherical harmonics,
 implemented in SCALE3 ABSPACK scaling algorithm.
;
_exptl_crystal_colour 'translucent colourless'
_exptl_crystal_density_diffrn 2.485
_exptl_crystal_description irregular
_exptl_crystal_F_000 672
_exptl_crystal_size_max 0.490
_exptl_crystal_size_mid 0.450
_exptl_crystal_size_min 0.210
_refine_diff_density_max 0.450
_refine_diff_density_min -0.726
_refine_diff_density_rms 0.086
_refine_ls_extinction_method none
_refine_ls_goodness_of_fit_ref 1.058
_refine_ls_hydrogen_treatment constr
_refine_ls_matrix_type full
_refine_ls_number_parameters 146
_refine_ls_number_reflns 2191
_refine_ls_number_restraints 0
_refine_ls_restrained_S_all 1.058
_refine_ls_R_factor_all 0.0182
_refine_ls_R_factor_gt 0.0175
_refine_ls_shift/su_max 0.004
_refine_ls_shift/su_mean 0.000
_refine_ls_structure_factor_coef Fsqd
_refine_ls_weighting_details 'w=1/[\s^2^(Fo^2^)+(0.0241P)^2^+0.8031P] where P=(Fo^2^+2Fc^2^)/3'
_refine_ls_weighting_scheme calc
_refine_ls_wR_factor_gt 0.0430
_refine_ls_wR_factor_ref 0.0433
_reflns_Friedel_coverage 0.000
_reflns_number_gt 2132
_reflns_number_total 2191
_reflns_threshold_expression 'I > 2\s(I)'
_cod_data_source_file d3cc00493g3.cif
_cod_data_source_block 1_AMT1205
_cod_depositor_comments 'Adding full bibliography for 7131328--7131334.cif.'
_cod_original_sg_symbol_H-M 'P 21/n'
_cod_database_code 7131328
_shelx_shelxl_version_number 2014/7
_shelx_space_group_comment
;
The symmetry employed for this shelxl refinement is uniquely defined
by the following loop, which should always be used as a source of
symmetry information in preference to the above space-group names.
They are only intended as comments.
;

loop_
_space_group_symop_operation_xyz
'x, y, z'
'-x+1/2, y+1/2, -z+1/2'
'-x, -y, -z'
'x-1/2, -y-1/2, z-1/2'

loop_
_atom_site_label
_atom_site_type_symbol
_atom_site_fract_x
_atom_site_fract_y
_atom_site_fract_z
_atom_site_U_iso_or_equiv
_atom_site_adp_type
_atom_site_occupancy
_atom_site_site_symmetry_order
_atom_site_calc_flag
_atom_site_refinement_flags_posn
_atom_site_refinement_flags_adp
_atom_site_refinement_flags_occupancy
_atom_site_disorder_assembly
_atom_site_disorder_group
Ag Ag 0.35496(2) 0.97717(2) 0.87432(2) 0.01413(6) Uani 1 1 d . . . . .
F1 F 0.1704(2) 0.8588(2) 0.99778(9) 0.0527(4) Uani 1 1 d . . . . .
F2 F 0.43415(17) 0.7750(2) 1.01679(7) 0.0372(3) Uani 1 1 d . . . . .
F3 F 0.24655(18) 0.61785(18) 0.93696(7) 0.0344(3) Uani 1 1 d . . . . .
F4 F -0.00483(16) 0.99463(18) 0.85987(9) 0.0343(3) Uani 1 1 d . . . . .
F5 F 0.12578(16) 1.22740(19) 0.92887(8) 0.0335(3) Uani 1 1 d . . . . .
F6 F 0.08532(16) 1.2412(2) 0.80675(8) 0.0381(3) Uani 1 1 d . . . . .
F7 F 0.59626(15) 1.14434(19) 0.79119(7) 0.0292(3) Uani 1 1 d . . . . .
F8 F 0.33895(16) 1.16515(18) 0.72454(6) 0.0287(3) Uani 1 1 d . . . . .
F9 F 0.42412(15) 1.36173(16) 0.81857(7) 0.0268(2) Uani 1 1 d . . . . .
N N 0.5739(2) 0.8042(2) 0.87882(9) 0.0206(3) Uani 1 1 d . . . . .
C1 C 0.2917(3) 0.7984(3) 0.96081(11) 0.0214(4) Uani 1 1 d . . . . .
C2 C 0.1255(2) 1.1216(3) 0.86652(11) 0.0222(4) Uani 1 1 d . . . . .
C3 C 0.4299(2) 1.1743(3) 0.79685(10) 0.0184(4) Uani 1 1 d . . . . .
C4 C 0.6819(2) 0.6952(3) 0.88071(10) 0.0203(4) Uani 1 1 d . . . . .
C5 C 0.8199(3) 0.5555(3) 0.88349(14) 0.0276(4) Uani 1 1 d . . . . .
H5A H 0.8885 0.5489 0.9356 0.041 Uiso 1 1 calc R U . . .
H5B H 0.8936 0.5962 0.8484 0.041 Uiso 1 1 calc R U . . .
H5C H 0.7711 0.4268 0.8683 0.041 Uiso 1 1 calc R U . . .

loop_
_atom_site_aniso_label
_atom_site_aniso_U_11
_atom_site_aniso_U_22
_atom_site_aniso_U_33
_atom_site_aniso_U_23
_atom_site_aniso_U_13
_atom_site_aniso_U_12
Ag 0.01527(8) 0.01229(8) 0.01458(8) 0.00045(4) 0.00241(5) 0.00034(4)
F1 0.0682(10) 0.0504(9) 0.0539(9) 0.0230(7) 0.0463(8) 0.0225(8)
F2 0.0433(7) 0.0424(8) 0.0197(6) 0.0093(5) -0.0086(5) -0.0176(6)
F3 0.0529(8) 0.0212(6) 0.0257(6) 0.0027(5) -0.0003(6) -0.0173(6)
F4 0.0173(6) 0.0271(7) 0.0589(9) -0.0044(6) 0.0089(6) -0.0031(4)
F5 0.0349(7) 0.0252(6) 0.0437(7) -0.0109(6) 0.0158(6) 0.0046(5)
F6 0.0277(6) 0.0411(8) 0.0459(8) 0.0202(6) 0.0083(6) 0.0152(6)
F7 0.0239(6) 0.0320(7) 0.0349(6) 0.0089(5) 0.0136(5) 0.0018(5)
F8 0.0389(7) 0.0281(6) 0.0160(5) 0.0049(5) -0.0018(5) -0.0053(5)
F9 0.0353(6) 0.0140(5) 0.0313(6) 0.0008(5) 0.0075(5) -0.0029(5)
N 0.0204(8) 0.0184(8) 0.0223(8) 0.0017(6) 0.0028(6) 0.0025(6)
C1 0.0270(9) 0.0186(9) 0.0192(9) 0.0003(7) 0.0061(7) -0.0041(7)
C2 0.0176(8) 0.0184(9) 0.0310(10) 0.0008(8) 0.0060(7) 0.0022(7)
C3 0.0206(8) 0.0160(9) 0.0183(8) 0.0029(7) 0.0033(7) 0.0000(7)
C4 0.0212(9) 0.0187(9) 0.0204(9) 0.0025(7) 0.0031(7) -0.0027(7)
C5 0.0217(9) 0.0228(10) 0.0402(12) 0.0076(9) 0.0107(9) 0.0055(8)

loop_
_atom_type_symbol
_atom_type_description
_atom_type_scat_dispersion_real
_atom_type_scat_dispersion_imag
_atom_type_scat_source
C C 0.0033 0.0016 'International Tables Vol C Tables 4.2.6.8 and 6.1.1.4'
N N 0.0061 0.0033 'International Tables Vol C Tables 4.2.6.8 and 6.1.1.4'
F F 0.0171 0.0103 'International Tables Vol C Tables 4.2.6.8 and 6.1.1.4'
Ag Ag -0.8971 1.1015 'International Tables Vol C Tables 4.2.6.8 and 6.1.1.4'
H H 0.0000 0.0000 'International Tables Vol C Tables 4.2.6.8 and 6.1.1.4'

loop_
_geom_angle_atom_site_label_1
_geom_angle_atom_site_label_2
_geom_angle_atom_site_label_3
_geom_angle
_geom_angle_site_symmetry_1
_geom_angle_site_symmetry_3
_geom_angle_publ_flag
C2 Ag N 174.12(7) . . ?
C2 Ag C3 90.53(7) . . ?
N Ag C3 92.71(7) . . ?
C2 Ag C1 89.54(8) . . ?
N Ag C1 87.72(7) . . ?
C3 Ag C1 174.27(7) . . ?
C4 N Ag 173.22(16) . . ?
F3 C1 F1 105.74(17) . . ?
F3 C1 F2 104.77(16) . . ?
F1 C1 F2 104.28(16) . . ?
F3 C1 Ag 113.16(12) . . ?
F1 C1 Ag 118.85(14) . . ?
F2 C1 Ag 108.84(12) . . ?
F5 C2 F6 107.17(16) . . ?
F5 C2 F4 107.47(16) . . ?
F6 C2 F4 105.89(16) . . ?
F5 C2 Ag 110.82(13) . . ?
F6 C2 Ag 114.64(13) . . ?
F4 C2 Ag 110.49(12) . . ?
F9 C3 F8 106.13(14) . . ?
F9 C3 F7 104.84(15) . . ?
F8 C3 F7 105.15(14) . . ?
F9 C3 Ag 113.15(12) . . ?
F8 C3 Ag 115.66(12) . . ?
F7 C3 Ag 111.04(11) . . ?
N C4 C5 179.7(2) . . ?
C4 C5 H5A 109.5 . . ?
C4 C5 H5B 109.5 . . ?
H5A C5 H5B 109.5 . . ?
C4 C5 H5C 109.5 . . ?
H5A C5 H5C 109.5 . . ?
H5B C5 H5C 109.5 . . ?

loop_
_geom_bond_atom_site_label_1
_geom_bond_atom_site_label_2
_geom_bond_distance
_geom_bond_site_symmetry_2
_geom_bond_publ_flag
Ag C2 2.0510(18) . ?
Ag N 2.0905(16) . ?
Ag C3 2.1046(18) . ?
Ag C1 2.1108(19) . ?
F1 C1 1.338(2) . ?
F2 C1 1.358(2) . ?
F3 C1 1.335(2) . ?
F4 C2 1.338(2) . ?
F5 C2 1.329(2) . ?
F6 C2 1.333(2) . ?
F7 C3 1.358(2) . ?
F8 C3 1.348(2) . ?
F9 C3 1.347(2) . ?
N C4 1.132(2) . ?
C4 C5 1.448(3) . ?
C5 H5A 0.9800 . ?
C5 H5B 0.9800 . ?
C5 H5C 0.9800 . ?
